data_4082663
loop_
_publ_author_name
'Fischer, Paul J.'
'Avena, Laura'
'Bohrmann, Trent D.'
'Neary, Michelle C.'
'Putka, Grace K.'
'Sullivan, Kevin P.'

_publ_section_title
;
 Group VI Metal Carbonyl Complexes of
 Bis((diphenylphosphino)methyl)diphenylborate and an Assessment of Their
 Utility for Template Ligand Syntheses
;
_journal_issue 5
_journal_name_full Organometallics
_journal_page_first 1300
_journal_paper_doi 10.1021/om5001056
_journal_volume 33
_journal_year 2014
_chemical_formula_moiety 'C44 H39 B N O3 P2 W, C8 H16 N, C4 H8 O'
_chemical_formula_sum 'C56 H63 B N2 O4 P2 W'
_chemical_formula_weight 1084.68
_chemical_name_common 10113a
_chemical_name_systematic
; 
 ? 
;
_space_group_IT_number 14
_symmetry_cell_setting monoclinic
_symmetry_space_group_name_Hall '-P 2yn'
_symmetry_space_group_name_H-M 'P 1 21/n 1'
_atom_sites_solution_hydrogens geom
_atom_sites_solution_primary direct
_atom_sites_solution_secondary difmap
_audit_creation_method SHELXL-97
_cell_angle_alpha 90.00
_cell_angle_beta 96.818(2)
_cell_angle_gamma 90.00
_cell_formula_units_Z 4
_cell_length_a 12.319(2)
_cell_length_b 20.449(3)
_cell_length_c 20.246(3)
_cell_measurement_reflns_used 2974
_cell_measurement_temperature 123(2)
_cell_measurement_theta_max 27.38
_cell_measurement_theta_min 2.66
_cell_volume 5064.1(13)
_computing_cell_refinement 'Bruker SMART'
_computing_data_collection 'Bruker SMART'
_computing_data_reduction 'Bruker SAINT'
_computing_molecular_graphics 'Bruker SHELXTL'
_computing_publication_material 'Bruker SHELXTL'
_computing_structure_refinement 'Bruker SHELXTL'
_computing_structure_solution 'Bruker SHELXTL'
_diffrn_ambient_temperature 123(2)
_diffrn_measured_fraction_theta_full 0.991
_diffrn_measured_fraction_theta_max 0.991
_diffrn_measurement_device_type 'CCD area detector'
_diffrn_measurement_method 'phi and omega scans'
_diffrn_radiation_monochromator graphite
_diffrn_radiation_source 'sealed tube'
_diffrn_radiation_type MoK\a
_diffrn_radiation_wavelength 0.71073
_diffrn_reflns_av_R_equivalents 0.0688
_diffrn_reflns_av_sigmaI/netI 0.0545
_diffrn_reflns_limit_h_max 15
_diffrn_reflns_limit_h_min -16
_diffrn_reflns_limit_k_max 26
_diffrn_reflns_limit_k_min 0
_diffrn_reflns_limit_l_max 26
_diffrn_reflns_limit_l_min 0
_diffrn_reflns_number 58460
_diffrn_reflns_theta_full 27.53
_diffrn_reflns_theta_max 27.53
_diffrn_reflns_theta_min 1.42
_exptl_absorpt_coefficient_mu 2.392
_exptl_absorpt_correction_T_max 0.887
_exptl_absorpt_correction_T_min 0.569
_exptl_absorpt_correction_type multi-scan
_exptl_absorpt_process_details 'SADABS (Sheldrick, 2008)'
_exptl_crystal_colour yellow
_exptl_crystal_density_diffrn 1.423
_exptl_crystal_density_method 'not measured'
_exptl_crystal_description needles
_exptl_crystal_F_000 2216
_exptl_crystal_size_max 0.50
_exptl_crystal_size_mid 0.20
_exptl_crystal_size_min 0.05
_refine_diff_density_max 1.037
_refine_diff_density_min -0.561
_refine_diff_density_rms 0.109
_refine_ls_extinction_method none
_refine_ls_goodness_of_fit_ref 1.078
_refine_ls_hydrogen_treatment constr
_refine_ls_matrix_type full
_refine_ls_number_parameters 596
_refine_ls_number_reflns 11552
_refine_ls_number_restraints 0
_refine_ls_restrained_S_all 1.078
_refine_ls_R_factor_all 0.0708
_refine_ls_R_factor_gt 0.0439
_refine_ls_shift/su_max 0.002
_refine_ls_shift/su_mean 0.000
_refine_ls_structure_factor_coef Fsqd
_refine_ls_weighting_details 'calc w=1/[\s^2^(Fo^2^)+(0.0225P)^2^+7.9074P] where P=(Fo^2^+2Fc^2^)/3'
_refine_ls_weighting_scheme calc
_refine_ls_wR_factor_gt 0.0743
_refine_ls_wR_factor_ref 0.0803
_reflns_number_gt 8715
_reflns_number_total 11552
_reflns_threshold_expression >2sigma(I)
_cod_data_source_file om5001056_si_003.cif
_cod_data_source_block 10113a
_cod_depositor_comments
;
The following automatic conversions were performed:

'_symmetry_cell_setting' value 'Monoclinic' changed to 'monoclinic'
according to
/usr/data/users/saulius/crontab/automatic-downloads/current/ACS/lib/dictionaries/cif_core.dic
dictionary named 'cif_core.dic' version 2.4.2 from
2011-04-26.

'_exptl_absorpt_correction_type' value 'Multi-scan'
changed to 'multi-scan' according to
/usr/data/users/saulius/crontab/automatic-downloads/current/ACS/lib/dictionaries/cif_core.dic
dictionary named 'cif_core.dic' version 2.4.2 from 2011-04-26.

Automatic conversion script
Id: cif_fix_values 2281 2013-09-26 08:29:07Z andrius 
;
_cod_original_sg_symbol_H-M P2(1)/n
_cod_database_code 4082663

loop_
_symmetry_equiv_pos_as_xyz
'x, y, z'
'-x+1/2, y+1/2, -z+1/2'
'-x, -y, -z'
'x-1/2, -y-1/2, z-1/2'

loop_
_atom_site_label
_atom_site_type_symbol
_atom_site_fract_x
_atom_site_fract_y
_atom_site_fract_z
_atom_site_U_iso_or_equiv
_atom_site_adp_type
_atom_site_occupancy
_atom_site_symmetry_multiplicity
_atom_site_calc_flag
_atom_site_refinement_flags
W1 W 0.666629(13) 0.552460(8) 0.351539(8) 0.02534(5) Uani 1 1 d .
C1 C 0.7475(3) 0.6201(2) 0.3101(2) 0.0316(10) Uani 1 1 d .
O1 O 0.8017(3) 0.65877(16) 0.28750(16) 0.0480(8) Uani 1 1 d .
C2 C 0.6998(3) 0.5984(2) 0.4360(2) 0.0334(10) Uani 1 1 d .
O2 O 0.7260(3) 0.62710(18) 0.48553(16) 0.0515(9) Uani 1 1 d .
C3 C 0.8083(4) 0.5091(2) 0.3695(2) 0.0322(10) Uani 1 1 d .
O3 O 0.8978(3) 0.48845(16) 0.37905(17) 0.0478(9) Uani 1 1 d .
N1 N 0.5806(3) 0.47240(18) 0.39419(17) 0.0327(8) Uani 1 1 d .
C4 C 0.5378(4) 0.4279(2) 0.4126(2) 0.0368(11) Uani 1 1 d .
C5 C 0.4828(4) 0.3697(3) 0.4342(3) 0.0594(15) Uani 1 1 d .
H5A H 0.4353 0.3514 0.3958 0.071 Uiso 1 1 calc R
H5B H 0.4355 0.3825 0.4683 0.071 Uiso 1 1 calc R
C6 C 0.5617(5) 0.3176(3) 0.4626(3) 0.0690(18) Uani 1 1 d .
H6A H 0.5207 0.2804 0.4775 0.103 Uiso 1 1 calc R
H6B H 0.6094 0.3356 0.5005 0.103 Uiso 1 1 calc R
H6C H 0.6061 0.3030 0.4284 0.103 Uiso 1 1 calc R
P1 P 0.49280(9) 0.61756(5) 0.31705(5) 0.0258(2) Uani 1 1 d .
C7 C 0.4761(3) 0.64195(19) 0.23010(19) 0.0279(9) Uani 1 1 d .
H7A H 0.4108 0.6705 0.2234 0.034 Uiso 1 1 calc R
H7B H 0.5397 0.6697 0.2234 0.034 Uiso 1 1 calc R
B1 B 0.4632(4) 0.5868(2) 0.1685(2) 0.0266(10) Uani 1 1 d .
C8 C 0.4873(3) 0.51110(19) 0.19607(19) 0.0249(9) Uani 1 1 d .
H8A H 0.4773 0.4818 0.1569 0.030 Uiso 1 1 calc R
H8B H 0.4293 0.5000 0.2241 0.030 Uiso 1 1 calc R
P2 P 0.61674(8) 0.49001(5) 0.24305(5) 0.0249(2) Uani 1 1 d .
C9 C 0.4832(3) 0.69785(19) 0.35749(19) 0.0285(9) Uani 1 1 d .
C10 C 0.5752(4) 0.7348(2) 0.3759(3) 0.0462(12) Uani 1 1 d .
H10A H 0.6451 0.7172 0.3706 0.055 Uiso 1 1 calc R
C11 C 0.5680(4) 0.7976(2) 0.4022(3) 0.0565(15) Uani 1 1 d .
H11A H 0.6327 0.8222 0.4144 0.068 Uiso 1 1 calc R
C12 C 0.4689(5) 0.8237(2) 0.4105(3) 0.0553(14) Uani 1 1 d .
H12A H 0.4644 0.8656 0.4303 0.066 Uiso 1 1 calc R
C13 C 0.3747(5) 0.7888(2) 0.3900(3) 0.0530(14) Uani 1 1 d .
H13A H 0.3052 0.8077 0.3937 0.064 Uiso 1 1 calc R
C14 C 0.3816(4) 0.7262(2) 0.3640(2) 0.0425(12) Uani 1 1 d .
H14A H 0.3166 0.7023 0.3505 0.051 Uiso 1 1 calc R
C15 C 0.3629(3) 0.5821(2) 0.3356(2) 0.0306(9) Uani 1 1 d .
C16 C 0.3604(4) 0.5543(2) 0.3988(2) 0.0392(10) Uani 1 1 d .
H16A H 0.4253 0.5532 0.4292 0.047 Uiso 1 1 calc R
C17 C 0.2641(4) 0.5285(2) 0.4174(3) 0.0484(13) Uani 1 1 d .
H17A H 0.2631 0.5099 0.4603 0.058 Uiso 1 1 calc R
C18 C 0.1697(4) 0.5300(3) 0.3727(3) 0.0538(14) Uani 1 1 d .
H18A H 0.1040 0.5117 0.3849 0.065 Uiso 1 1 calc R
C19 C 0.1706(4) 0.5576(3) 0.3114(3) 0.0537(14) Uani 1 1 d .
H19A H 0.1053 0.5590 0.2813 0.064 Uiso 1 1 calc R
C20 C 0.2676(4) 0.5840(3) 0.2926(2) 0.0446(12) Uani 1 1 d .
H20A H 0.2675 0.6032 0.2498 0.053 Uiso 1 1 calc R
C21 C 0.5452(3) 0.60373(18) 0.11194(19) 0.0248(9) Uani 1 1 d .
C22 C 0.5205(3) 0.58123(19) 0.0465(2) 0.0283(9) Uani 1 1 d .
H22A H 0.4519 0.5607 0.0343 0.034 Uiso 1 1 calc R
C23 C 0.5918(4) 0.5876(2) -0.0013(2) 0.0325(10) Uani 1 1 d .
H23A H 0.5722 0.5709 -0.0449 0.039 Uiso 1 1 calc R
C24 C 0.6917(4) 0.6183(2) 0.0145(2) 0.0357(10) Uani 1 1 d .
H24A H 0.7410 0.6228 -0.0179 0.043 Uiso 1 1 calc R
C25 C 0.7184(3) 0.6422(2) 0.0775(2) 0.0367(11) Uani 1 1 d .
H25A H 0.7863 0.6638 0.0889 0.044 Uiso 1 1 calc R
C26 C 0.6466(3) 0.6349(2) 0.1250(2) 0.0317(10) Uani 1 1 d .
H26A H 0.6674 0.6519 0.1684 0.038 Uiso 1 1 calc R
C27 C 0.3359(3) 0.5896(2) 0.13238(19) 0.0301(10) Uani 1 1 d .
C28 C 0.2654(3) 0.5362(2) 0.1227(2) 0.0359(11) Uani 1 1 d .
H28A H 0.2925 0.4941 0.1359 0.043 Uiso 1 1 calc R
C29 C 0.1577(4) 0.5419(3) 0.0948(2) 0.0453(13) Uani 1 1 d .
H29A H 0.1130 0.5040 0.0888 0.054 Uiso 1 1 calc R
C30 C 0.1149(4) 0.6017(3) 0.0758(2) 0.0516(14) Uani 1 1 d .
H30A H 0.0403 0.6057 0.0582 0.062 Uiso 1 1 calc R
C31 C 0.1822(4) 0.6562(3) 0.0828(2) 0.0499(13) Uani 1 1 d .
H31A H 0.1544 0.6978 0.0685 0.060 Uiso 1 1 calc R
C32 C 0.2900(4) 0.6497(2) 0.1105(2) 0.0388(11) Uani 1 1 d .
H32A H 0.3348 0.6877 0.1149 0.047 Uiso 1 1 calc R
C33 C 0.7176(3) 0.48733(19) 0.1831(2) 0.0265(9) Uani 1 1 d .
C34 C 0.6899(3) 0.46175(19) 0.1198(2) 0.0304(10) Uani 1 1 d .
H34A H 0.6180 0.4458 0.1073 0.036 Uiso 1 1 calc R
C35 C 0.7659(3) 0.4591(2) 0.0743(2) 0.0331(10) Uani 1 1 d .
H35A H 0.7460 0.4415 0.0312 0.040 Uiso 1 1 calc R
C36 C 0.8698(3) 0.4820(2) 0.0922(2) 0.0359(10) Uani 1 1 d .
H36A H 0.9218 0.4809 0.0612 0.043 Uiso 1 1 calc R
C37 C 0.8991(4) 0.5068(2) 0.1554(2) 0.0398(11) Uani 1 1 d .
H37A H 0.9714 0.5221 0.1677 0.048 Uiso 1 1 calc R
C38 C 0.8238(3) 0.5093(2) 0.2004(2) 0.0351(10) Uani 1 1 d .
H38A H 0.8447 0.5263 0.2437 0.042 Uiso 1 1 calc R
C39 C 0.6040(3) 0.4015(2) 0.2591(2) 0.0290(9) Uani 1 1 d .
C40 C 0.5031(4) 0.3704(2) 0.2565(2) 0.0406(11) Uani 1 1 d .
H40A H 0.4379 0.3945 0.2442 0.049 Uiso 1 1 calc R
C41 C 0.4969(4) 0.3044(2) 0.2717(3) 0.0480(13) Uani 1 1 d .
H41A H 0.4276 0.2836 0.2697 0.058 Uiso 1 1 calc R
C42 C 0.5905(5) 0.2690(2) 0.2896(2) 0.0493(13) Uani 1 1 d .
H42A H 0.5860 0.2240 0.3005 0.059 Uiso 1 1 calc R
C43 C 0.6909(5) 0.2990(2) 0.2918(2) 0.0488(13) Uani 1 1 d .
H43A H 0.7559 0.2744 0.3032 0.059 Uiso 1 1 calc R
C44 C 0.6972(4) 0.3651(2) 0.2772(2) 0.0391(11) Uani 1 1 d .
H44A H 0.7667 0.3857 0.2797 0.047 Uiso 1 1 calc R
N2 N 0.0287(3) 0.71072(17) 0.45587(18) 0.0348(9) Uani 1 1 d .
C45 C 0.1433(4) 0.6936(2) 0.4837(3) 0.0469(13) Uani 1 1 d .
H45A H 0.1800 0.7313 0.5076 0.056 Uiso 1 1 calc R
H45B H 0.1866 0.6798 0.4479 0.056 Uiso 1 1 calc R
C46 C 0.1293(4) 0.6375(2) 0.5311(3) 0.0486(13) Uani 1 1 d .
H46A H 0.1238 0.6541 0.5766 0.058 Uiso 1 1 calc R
H46B H 0.1917 0.6068 0.5328 0.058 Uiso 1 1 calc R
C47 C 0.0217(4) 0.6036(2) 0.5022(2) 0.0436(12) Uani 1 1 d .
H47A H 0.0359 0.5581 0.4888 0.052 Uiso 1 1 calc R
H47B H -0.0311 0.6028 0.5354 0.052 Uiso 1 1 calc R
C48 C -0.0219(4) 0.6443(2) 0.4423(2) 0.0407(11) Uani 1 1 d .
H48A H 0.0002 0.6254 0.4009 0.049 Uiso 1 1 calc R
H48B H -0.1027 0.6470 0.4381 0.049 Uiso 1 1 calc R
C49 C 0.0208(4) 0.7534(2) 0.3957(2) 0.0482(13) Uani 1 1 d .
H49A H 0.0310 0.7275 0.3556 0.058 Uiso 1 1 calc R
H49B H 0.0769 0.7883 0.4012 0.058 Uiso 1 1 calc R
C50 C -0.0926(4) 0.7824(2) 0.3900(2) 0.0511(13) Uani 1 1 d .
H50A H -0.1433 0.7570 0.3582 0.061 Uiso 1 1 calc R
H50B H -0.0917 0.8283 0.3746 0.061 Uiso 1 1 calc R
C51 C -0.1277(4) 0.7790(2) 0.4598(2) 0.0440(12) Uani 1 1 d .
H51A H -0.1445 0.8232 0.4757 0.053 Uiso 1 1 calc R
H51B H -0.1934 0.7511 0.4600 0.053 Uiso 1 1 calc R
C52 C -0.0309(4) 0.7493(2) 0.5037(2) 0.0375(11) Uani 1 1 d .
H52A H 0.0165 0.7839 0.5258 0.045 Uiso 1 1 calc R
H52B H -0.0561 0.7205 0.5381 0.045 Uiso 1 1 calc R
O4 O 0.9115(4) 0.6806(3) 0.6465(3) 0.1072(18) Uani 1 1 d .
C53 C 0.9819(6) 0.6652(4) 0.7028(4) 0.101(3) Uani 1 1 d .
H53A H 0.9925 0.7034 0.7329 0.122 Uiso 1 1 calc R
H53B H 1.0539 0.6515 0.6906 0.122 Uiso 1 1 calc R
C54 C 0.9307(6) 0.6121(3) 0.7347(4) 0.084(2) Uani 1 1 d .
H54A H 0.9543 0.6117 0.7832 0.100 Uiso 1 1 calc R
H54B H 0.9488 0.5695 0.7157 0.100 Uiso 1 1 calc R
C55 C 0.8088(7) 0.6262(4) 0.7205(4) 0.105(3) Uani 1 1 d .
H55A H 0.7653 0.5855 0.7154 0.126 Uiso 1 1 calc R
H55B H 0.7826 0.6537 0.7557 0.126 Uiso 1 1 calc R
C56 C 0.8059(5) 0.6621(4) 0.6567(4) 0.092(2) Uani 1 1 d .
H56A H 0.7741 0.6339 0.6197 0.111 Uiso 1 1 calc R
H56B H 0.7593 0.7015 0.6578 0.111 Uiso 1 1 calc R

loop_
_atom_site_aniso_label
_atom_site_aniso_U_11
_atom_site_aniso_U_22
_atom_site_aniso_U_33
_atom_site_aniso_U_23
_atom_site_aniso_U_13
_atom_site_aniso_U_12
W1 0.02708(8) 0.02490(8) 0.02380(8) 0.00096(8) 0.00193(6) -0.00082(8)
C1 0.034(2) 0.035(2) 0.025(2) -0.0038(19) -0.0005(19) 0.000(2)
O1 0.055(2) 0.045(2) 0.045(2) 0.0045(16) 0.0100(17) -0.0205(17)
C2 0.033(2) 0.041(3) 0.026(2) -0.001(2) 0.0059(19) -0.002(2)
O2 0.051(2) 0.069(2) 0.0353(19) -0.0151(17) 0.0085(16) -0.0094(18)
C3 0.034(2) 0.035(2) 0.027(2) 0.0030(19) 0.0002(19) -0.002(2)
O3 0.0345(19) 0.051(2) 0.056(2) 0.0078(17) -0.0013(16) 0.0071(16)
N1 0.030(2) 0.036(2) 0.032(2) -0.0012(17) 0.0061(16) 0.0042(17)
C4 0.032(2) 0.041(3) 0.039(3) 0.005(2) 0.013(2) -0.003(2)
C5 0.059(4) 0.065(4) 0.058(4) 0.006(3) 0.020(3) -0.025(3)
C6 0.112(5) 0.042(3) 0.054(4) 0.015(3) 0.013(3) -0.015(3)
P1 0.0273(6) 0.0248(5) 0.0255(6) -0.0022(4) 0.0044(4) -0.0012(4)
C7 0.031(2) 0.026(2) 0.027(2) 0.0035(17) 0.0043(18) 0.0017(17)
B1 0.026(2) 0.031(3) 0.023(2) 0.004(2) 0.0011(19) 0.002(2)
C8 0.023(2) 0.026(2) 0.027(2) -0.0006(17) 0.0057(17) -0.0022(16)
P2 0.0277(6) 0.0224(5) 0.0250(6) 0.0002(4) 0.0045(4) -0.0011(4)
C9 0.036(2) 0.025(2) 0.024(2) -0.0015(17) 0.0019(18) -0.0004(18)
C10 0.042(3) 0.033(3) 0.063(3) -0.012(2) 0.001(2) 0.003(2)
C11 0.051(3) 0.034(3) 0.078(4) -0.009(3) -0.019(3) -0.001(2)
C12 0.081(4) 0.034(3) 0.050(3) -0.013(2) 0.004(3) 0.005(3)
C13 0.065(4) 0.037(3) 0.060(4) -0.008(3) 0.021(3) 0.005(3)
C14 0.051(3) 0.033(3) 0.047(3) -0.006(2) 0.017(2) -0.001(2)
C15 0.033(2) 0.026(2) 0.035(2) -0.0083(19) 0.0110(19) -0.0029(18)
C16 0.043(3) 0.029(2) 0.048(3) 0.004(2) 0.016(2) 0.002(2)
C17 0.061(3) 0.032(3) 0.058(3) 0.000(2) 0.030(3) 0.000(2)
C18 0.046(3) 0.053(3) 0.067(4) -0.019(3) 0.024(3) -0.018(2)
C19 0.036(3) 0.071(4) 0.055(3) -0.029(3) 0.006(2) -0.011(3)
C20 0.039(3) 0.057(3) 0.039(3) -0.012(2) 0.011(2) -0.004(2)
C21 0.029(2) 0.019(2) 0.025(2) 0.0048(16) 0.0003(17) 0.0018(16)
C22 0.029(2) 0.025(2) 0.031(2) 0.0026(18) 0.0038(18) -0.0002(17)
C23 0.043(3) 0.031(2) 0.023(2) 0.0016(18) 0.0049(19) 0.004(2)
C24 0.039(3) 0.034(2) 0.036(3) 0.011(2) 0.014(2) 0.000(2)
C25 0.026(2) 0.037(3) 0.047(3) 0.006(2) 0.002(2) -0.0078(19)
C26 0.035(2) 0.031(2) 0.028(2) 0.0045(18) -0.0003(19) -0.0023(19)
C27 0.029(2) 0.041(3) 0.021(2) 0.0006(17) 0.0061(18) -0.0003(19)
C28 0.028(2) 0.050(3) 0.030(2) -0.005(2) 0.0040(19) -0.0028(19)
C29 0.029(2) 0.068(4) 0.040(3) -0.006(3) 0.008(2) -0.010(2)
C30 0.028(3) 0.090(4) 0.037(3) 0.005(3) 0.001(2) 0.007(3)
C31 0.040(3) 0.068(4) 0.042(3) 0.010(3) 0.003(2) 0.014(3)
C32 0.035(3) 0.050(3) 0.031(2) 0.008(2) 0.002(2) 0.001(2)
C33 0.028(2) 0.023(2) 0.029(2) 0.0023(17) 0.0050(18) 0.0040(17)
C34 0.028(2) 0.027(2) 0.036(2) 0.0001(18) 0.0047(19) 0.0024(17)
C35 0.035(2) 0.037(3) 0.027(2) -0.0060(18) 0.0037(19) 0.0016(19)
C36 0.031(2) 0.044(3) 0.034(3) 0.000(2) 0.010(2) 0.003(2)
C37 0.028(2) 0.053(3) 0.038(3) 0.000(2) 0.004(2) 0.000(2)
C38 0.032(2) 0.043(3) 0.030(2) -0.003(2) 0.004(2) -0.001(2)
C39 0.040(2) 0.025(2) 0.022(2) -0.0012(17) 0.0062(18) 0.0004(19)
C40 0.047(3) 0.031(3) 0.044(3) 0.004(2) 0.011(2) -0.004(2)
C41 0.063(3) 0.029(3) 0.057(3) 0.000(2) 0.026(3) -0.011(2)
C42 0.086(4) 0.024(2) 0.042(3) 0.002(2) 0.022(3) 0.003(3)
C43 0.067(4) 0.036(3) 0.042(3) 0.007(2) 0.001(3) 0.013(3)
C44 0.051(3) 0.030(2) 0.036(3) 0.000(2) 0.003(2) 0.002(2)
N2 0.040(2) 0.028(2) 0.036(2) 0.0016(16) 0.0028(17) -0.0016(16)
C45 0.033(3) 0.040(3) 0.066(4) 0.001(3) 0.001(2) -0.003(2)
C46 0.046(3) 0.044(3) 0.054(3) 0.000(2) -0.001(2) 0.005(2)
C47 0.047(3) 0.031(3) 0.052(3) 0.002(2) 0.002(2) -0.001(2)
C48 0.044(3) 0.034(3) 0.043(3) -0.003(2) 0.000(2) -0.005(2)
C49 0.066(4) 0.039(3) 0.042(3) 0.006(2) 0.015(3) -0.003(2)
C50 0.071(4) 0.039(3) 0.040(3) 0.002(2) -0.007(3) 0.006(3)
C51 0.046(3) 0.039(3) 0.046(3) -0.004(2) 0.001(2) 0.003(2)
C52 0.048(3) 0.033(2) 0.031(2) -0.006(2) 0.008(2) 0.002(2)
O4 0.074(3) 0.155(5) 0.092(4) 0.033(4) 0.009(3) 0.008(3)
C53 0.071(5) 0.082(5) 0.142(7) -0.001(5) -0.024(5) 0.009(4)
C54 0.096(6) 0.065(4) 0.085(5) -0.001(4) -0.011(4) 0.003(4)
C55 0.103(6) 0.110(7) 0.108(7) -0.031(5) 0.040(5) -0.030(5)
C56 0.054(4) 0.122(6) 0.096(6) 0.020(5) -0.010(4) -0.006(4)

loop_
_atom_type_symbol
_atom_type_description
_atom_type_scat_dispersion_real
_atom_type_scat_dispersion_imag
_atom_type_scat_source
C C 0.0033 0.0016 'International Tables Vol C Tables 4.2.6.8 and 6.1.1.4'
H H 0.0000 0.0000 'International Tables Vol C Tables 4.2.6.8 and 6.1.1.4'
B B 0.0013 0.0007 'International Tables Vol C Tables 4.2.6.8 and 6.1.1.4'
N N 0.0061 0.0033 'International Tables Vol C Tables 4.2.6.8 and 6.1.1.4'
O O 0.0106 0.0060 'International Tables Vol C Tables 4.2.6.8 and 6.1.1.4'
P P 0.1023 0.0942 'International Tables Vol C Tables 4.2.6.8 and 6.1.1.4'
W W -0.8490 6.8722 'International Tables Vol C Tables 4.2.6.8 and 6.1.1.4'

loop_
_geom_angle_atom_site_label_1
_geom_angle_atom_site_label_2
_geom_angle_atom_site_label_3
_geom_angle
C1 W1 C2 88.35(17)
C1 W1 C3 84.95(17)
C2 W1 C3 88.03(18)
C1 W1 N1 176.51(15)
C2 W1 N1 94.33(16)
C3 W1 N1 92.90(15)
C1 W1 P1 88.11(13)
C2 W1 P1 94.04(13)
C3 W1 P1 172.69(13)
N1 W1 P1 93.92(9)
C1 W1 P2 93.87(12)
C2 W1 P2 177.64(13)
C3 W1 P2 92.96(13)
N1 W1 P2 83.49(9)
P1 W1 P2 85.23(3)
O1 C1 W1 175.7(4)
O2 C2 W1 175.8(4)
O3 C3 W1 173.7(4)
C4 N1 W1 174.9(4)
N1 C4 C5 178.2(5)
C4 C5 C6 112.9(4)
C4 C5 H5A 109.0
C6 C5 H5A 109.0
C4 C5 H5B 109.0
C6 C5 H5B 109.0
H5A C5 H5B 107.8
C5 C6 H6A 109.5
C5 C6 H6B 109.5
H6A C6 H6B 109.5
C5 C6 H6C 109.5
H6A C6 H6C 109.5
H6B C6 H6C 109.5
C7 P1 C15 107.8(2)
C7 P1 C9 100.36(18)
C15 P1 C9 99.02(19)
C7 P1 W1 113.79(14)
C15 P1 W1 117.56(14)
C9 P1 W1 116.09(14)
B1 C7 P1 121.8(3)
B1 C7 H7A 106.9
P1 C7 H7A 106.9
B1 C7 H7B 106.9
P1 C7 H7B 106.9
H7A C7 H7B 106.7
C27 B1 C21 108.2(3)
C27 B1 C8 107.7(3)
C21 B1 C8 109.2(3)
C27 B1 C7 107.9(3)
C21 B1 C7 111.3(3)
C8 B1 C7 112.3(3)
B1 C8 P2 120.7(3)
B1 C8 H8A 107.2
P2 C8 H8A 107.2
B1 C8 H8B 107.2
P2 C8 H8B 107.2
H8A C8 H8B 106.8
C8 P2 C33 106.41(18)
C8 P2 C39 103.76(19)
C33 P2 C39 99.46(18)
C8 P2 W1 116.13(13)
C33 P2 W1 118.08(13)
C39 P2 W1 110.85(13)
C10 C9 C14 117.7(4)
C10 C9 P1 120.9(3)
C14 C9 P1 121.0(3)
C9 C10 C11 121.3(5)
C9 C10 H10A 119.3
C11 C10 H10A 119.3
C12 C11 C10 120.4(5)
C12 C11 H11A 119.8
C10 C11 H11A 119.8
C11 C12 C13 119.6(5)
C11 C12 H12A 120.2
C13 C12 H12A 120.2
C12 C13 C14 120.1(5)
C12 C13 H13A 120.0
C14 C13 H13A 120.0
C13 C14 C9 120.8(5)
C13 C14 H14A 119.6
C9 C14 H14A 119.6
C20 C15 C16 118.6(4)
C20 C15 P1 124.0(4)
C16 C15 P1 117.4(3)
C17 C16 C15 120.8(5)
C17 C16 H16A 119.6
C15 C16 H16A 119.6
C18 C17 C16 119.5(5)
C18 C17 H17A 120.3
C16 C17 H17A 120.3
C19 C18 C17 120.4(5)
C19 C18 H18A 119.8
C17 C18 H18A 119.8
C18 C19 C20 120.3(5)
C18 C19 H19A 119.9
C20 C19 H19A 119.9
C15 C20 C19 120.5(5)
C15 C20 H20A 119.7
C19 C20 H20A 119.7
C26 C21 C22 114.6(4)
C26 C21 B1 124.8(4)
C22 C21 B1 120.3(3)
C23 C22 C21 122.9(4)
C23 C22 H22A 118.5
C21 C22 H22A 118.5
C24 C23 C22 120.0(4)
C24 C23 H23A 120.0
C22 C23 H23A 120.0
C25 C24 C23 119.1(4)
C25 C24 H24A 120.5
C23 C24 H24A 120.5
C24 C25 C26 120.3(4)
C24 C25 H25A 119.8
C26 C25 H25A 119.8
C25 C26 C21 123.0(4)
C25 C26 H26A 118.5
C21 C26 H26A 118.5
C28 C27 C32 114.9(4)
C28 C27 B1 125.3(4)
C32 C27 B1 119.7(4)
C29 C28 C27 122.8(5)
C29 C28 H28A 118.6
C27 C28 H28A 118.6
C30 C29 C28 120.6(5)
C30 C29 H29A 119.7
C28 C29 H29A 119.7
C29 C30 C31 119.0(5)
C29 C30 H30A 120.5
C31 C30 H30A 120.5
C32 C31 C30 119.8(5)
C32 C31 H31A 120.1
C30 C31 H31A 120.1
C31 C32 C27 122.8(5)
C31 C32 H32A 118.6
C27 C32 H32A 118.6
C38 C33 C34 118.4(4)
C38 C33 P2 120.9(3)
C34 C33 P2 120.7(3)
C35 C34 C33 121.1(4)
C35 C34 H34A 119.5
C33 C34 H34A 119.5
C36 C35 C34 119.5(4)
C36 C35 H35A 120.3
C34 C35 H35A 120.3
C35 C36 C37 120.2(4)
C35 C36 H36A 119.9
C37 C36 H36A 119.9
C38 C37 C36 120.2(4)
C38 C37 H37A 119.9
C36 C37 H37A 119.9
C37 C38 C33 120.6(4)
C37 C38 H38A 119.7
C33 C38 H38A 119.7
C44 C39 C40 118.4(4)
C44 C39 P2 119.3(3)
C40 C39 P2 122.3(3)
C41 C40 C39 120.5(5)
C41 C40 H40A 119.8
C39 C40 H40A 119.8
C42 C41 C40 120.3(5)
C42 C41 H41A 119.8
C40 C41 H41A 119.8
C41 C42 C43 119.8(4)
C41 C42 H42A 120.1
C43 C42 H42A 120.1
C42 C43 C44 120.0(5)
C42 C43 H43A 120.0
C44 C43 H43A 120.0
C39 C44 C43 121.0(5)
C39 C44 H44A 119.5
C43 C44 H44A 119.5
C49 N2 C45 114.2(4)
C49 N2 C48 113.2(4)
C45 N2 C48 102.1(3)
C49 N2 C52 103.2(3)
C45 N2 C52 113.0(4)
C48 N2 C52 111.5(3)
N2 C45 C46 103.9(4)
N2 C45 H45A 111.0
C46 C45 H45A 111.0
N2 C45 H45B 111.0
C46 C45 H45B 111.0
H45A C45 H45B 109.0
C45 C46 C47 104.8(4)
C45 C46 H46A 110.8
C47 C46 H46A 110.8
C45 C46 H46B 110.8
C47 C46 H46B 110.8
H46A C46 H46B 108.9
C48 C47 C46 105.3(4)
C48 C47 H47A 110.7
C46 C47 H47A 110.7
C48 C47 H47B 110.7
C46 C47 H47B 110.7
H47A C47 H47B 108.8
N2 C48 C47 104.4(3)
N2 C48 H48A 110.9
C47 C48 H48A 110.9
N2 C48 H48B 110.9
C47 C48 H48B 110.9
H48A C48 H48B 108.9
N2 C49 C50 105.1(4)
N2 C49 H49A 110.7
C50 C49 H49A 110.7
N2 C49 H49B 110.7
C50 C49 H49B 110.7
H49A C49 H49B 108.8
C49 C50 C51 105.9(4)
C49 C50 H50A 110.6
C51 C50 H50A 110.6
C49 C50 H50B 110.6
C51 C50 H50B 110.6
H50A C50 H50B 108.7
C52 C51 C50 105.6(4)
C52 C51 H51A 110.6
C50 C51 H51A 110.6
C52 C51 H51B 110.6
C50 C51 H51B 110.6
H51A C51 H51B 108.8
N2 C52 C51 103.9(3)
N2 C52 H52A 111.0
C51 C52 H52A 111.0
N2 C52 H52B 111.0
C51 C52 H52B 111.0
H52A C52 H52B 109.0
C53 O4 C56 108.7(6)
O4 C53 C54 106.0(6)
O4 C53 H53A 110.5
C54 C53 H53A 110.5
O4 C53 H53B 110.5
C54 C53 H53B 110.5
H53A C53 H53B 108.7
C53 C54 C55 104.3(6)
C53 C54 H54A 110.9
C55 C54 H54A 110.9
C53 C54 H54B 110.9
C55 C54 H54B 110.9
H54A C54 H54B 108.9
C56 C55 C54 100.4(6)
C56 C55 H55A 111.7
C54 C55 H55A 111.7
C56 C55 H55B 111.7
C54 C55 H55B 111.7
H55A C55 H55B 109.5
O4 C56 C55 109.7(6)
O4 C56 H56A 109.7
C55 C56 H56A 109.7
O4 C56 H56B 109.7
C55 C56 H56B 109.7
H56A C56 H56B 108.2

loop_
_geom_bond_atom_site_label_1
_geom_bond_atom_site_label_2
_geom_bond_distance
W1 C1 1.951(5)
W1 C2 1.952(4)
W1 C3 1.953(4)
W1 N1 2.183(4)
W1 P1 2.5477(11)
W1 P2 2.5519(11)
C1 O1 1.164(5)
C2 O2 1.173(5)
C3 O3 1.176(5)
N1 C4 1.137(5)
C4 C5 1.461(6)
C5 C6 1.510(8)
C5 H5A 0.9900
C5 H5B 0.9900
C6 H6A 0.9800
C6 H6B 0.9800
C6 H6C 0.9800
P1 C7 1.818(4)
P1 C15 1.835(4)
P1 C9 1.845(4)
C7 B1 1.675(6)
C7 H7A 0.9900
C7 H7B 0.9900
B1 C27 1.651(6)
B1 C21 1.650(6)
B1 C8 1.661(6)
C8 P2 1.809(4)
C8 H8A 0.9900
C8 H8B 0.9900
P2 C33 1.837(4)
P2 C39 1.849(4)
C9 C10 1.377(6)
C9 C14 1.399(6)
C10 C11 1.397(7)
C10 H10A 0.9500
C11 C12 1.362(7)
C11 H11A 0.9500
C12 C13 1.382(7)
C12 H12A 0.9500
C13 C14 1.392(6)
C13 H13A 0.9500
C14 H14A 0.9500
C15 C20 1.376(6)
C15 C16 1.404(6)
C16 C17 1.391(6)
C16 H16A 0.9500
C17 C18 1.386(7)
C17 H17A 0.9500
C18 C19 1.366(8)
C18 H18A 0.9500
C19 C20 1.404(7)
C19 H19A 0.9500
C20 H20A 0.9500
C21 C26 1.400(5)
C21 C22 1.402(5)
C22 C23 1.388(6)
C22 H22A 0.9500
C23 C24 1.384(6)
C23 H23A 0.9500
C24 C25 1.369(6)
C24 H24A 0.9500
C25 C26 1.389(6)
C25 H25A 0.9500
C26 H26A 0.9500
C27 C28 1.394(6)
C27 C32 1.403(6)
C28 C29 1.385(6)
C28 H28A 0.9500
C29 C30 1.366(7)
C29 H29A 0.9500
C30 C31 1.386(7)
C30 H30A 0.9500
C31 C32 1.386(6)
C31 H31A 0.9500
C32 H32A 0.9500
C33 C38 1.389(6)
C33 C34 1.389(6)
C34 C35 1.389(6)
C34 H34A 0.9500
C35 C36 1.372(6)
C35 H35A 0.9500
C36 C37 1.382(6)
C36 H36A 0.9500
C37 C38 1.377(6)
C37 H37A 0.9500
C38 H38A 0.9500
C39 C44 1.380(6)
C39 C40 1.392(6)
C40 C41 1.389(6)
C40 H40A 0.9500
C41 C42 1.373(7)
C41 H41A 0.9500
C42 C43 1.377(7)
C42 H42A 0.9500
C43 C44 1.388(6)
C43 H43A 0.9500
C44 H44A 0.9500
N2 C49 1.492(6)
N2 C45 1.498(5)
N2 C48 1.506(5)
N2 C52 1.506(5)
C45 C46 1.520(7)
C45 H45A 0.9900
C45 H45B 0.9900
C46 C47 1.548(6)
C46 H46A 0.9900
C46 H46B 0.9900
C47 C48 1.516(6)
C47 H47A 0.9900
C47 H47B 0.9900
C48 H48A 0.9900
C48 H48B 0.9900
C49 C50 1.509(7)
C49 H49A 0.9900
C49 H49B 0.9900
C50 C51 1.527(7)
C50 H50A 0.9900
C50 H50B 0.9900
C51 C52 1.526(6)
C51 H51A 0.9900
C51 H51B 0.9900
C52 H52A 0.9900
C52 H52B 0.9900
O4 C53 1.384(8)
O4 C56 1.394(8)
C53 C54 1.446(9)
C53 H53A 0.9900
C53 H53B 0.9900
C54 C55 1.522(9)
C54 H54A 0.9900
C54 H54B 0.9900
C55 C56 1.482(10)
C55 H55A 0.9900
C55 H55B 0.9900
C56 H56A 0.9900
C56 H56B 0.9900

loop_
_geom_torsion_atom_site_label_1
_geom_torsion_atom_site_label_2
_geom_torsion_atom_site_label_3
_geom_torsion_atom_site_label_4
_geom_torsion
C2 W1 C1 O1 71(5)
C3 W1 C1 O1 -17(5)
N1 W1 C1 O1 -69(6)
P1 W1 C1 O1 165(5)
P2 W1 C1 O1 -110(5)
C1 W1 C2 O2 -34(6)
C3 W1 C2 O2 51(6)
N1 W1 C2 O2 143(6)
P1 W1 C2 O2 -122(6)
P2 W1 C2 O2 166(3)
C1 W1 C3 O3 16(3)
C2 W1 C3 O3 -73(3)
N1 W1 C3 O3 -167(3)
P1 W1 C3 O3 34(4)
P2 W1 C3 O3 109(3)
C1 W1 N1 C4 -14(6)
C2 W1 N1 C4 -154(4)
C3 W1 N1 C4 -66(4)
P1 W1 N1 C4 111(4)
P2 W1 N1 C4 27(4)
W1 N1 C4 C5 -17(20)
N1 C4 C5 C6 89(16)
C1 W1 P1 C7 49.57(19)
C2 W1 P1 C7 137.78(19)
C3 W1 P1 C7 31.5(10)
N1 W1 P1 C7 -127.59(17)
P2 W1 P1 C7 -44.48(15)
C1 W1 P1 C15 176.90(19)
C2 W1 P1 C15 -94.9(2)
C3 W1 P1 C15 158.8(10)
N1 W1 P1 C15 -0.26(18)
P2 W1 P1 C15 82.86(15)
C1 W1 P1 C9 -66.20(19)
C2 W1 P1 C9 22.0(2)
C3 W1 P1 C9 -84.3(10)
N1 W1 P1 C9 116.64(17)
P2 W1 P1 C9 -160.24(15)
C15 P1 C7 B1 -69.6(4)
C9 P1 C7 B1 -172.7(3)
W1 P1 C7 B1 62.6(3)
P1 C7 B1 C27 109.4(3)
P1 C7 B1 C21 -132.0(3)
P1 C7 B1 C8 -9.2(5)
C27 B1 C8 P2 -176.4(3)
C21 B1 C8 P2 66.3(4)
C7 B1 C8 P2 -57.7(4)
B1 C8 P2 C33 -73.8(3)
B1 C8 P2 C39 -178.2(3)
B1 C8 P2 W1 60.0(3)
C1 W1 P2 C8 -92.44(19)
C2 W1 P2 C8 68(3)
C3 W1 P2 C8 -177.57(19)
N1 W1 P2 C8 89.85(17)
P1 W1 P2 C8 -4.66(14)
C1 W1 P2 C33 35.76(19)
C2 W1 P2 C33 -164(3)
C3 W1 P2 C33 -49.36(19)
N1 W1 P2 C33 -141.95(17)
P1 W1 P2 C33 123.54(14)
C1 W1 P2 C39 149.51(19)
C2 W1 P2 C39 -51(3)
C3 W1 P2 C39 64.38(19)
N1 W1 P2 C39 -28.21(17)
P1 W1 P2 C39 -122.72(15)
C7 P1 C9 C10 -90.9(4)
C15 P1 C9 C10 159.0(4)
W1 P1 C9 C10 32.2(4)
C7 P1 C9 C14 82.2(4)
C15 P1 C9 C14 -27.9(4)
W1 P1 C9 C14 -154.7(3)
C14 C9 C10 C11 2.1(7)
P1 C9 C10 C11 175.4(4)
C9 C10 C11 C12 0.2(8)
C10 C11 C12 C13 -2.8(9)
C11 C12 C13 C14 3.0(8)
C12 C13 C14 C9 -0.7(8)
C10 C9 C14 C13 -1.8(7)
P1 C9 C14 C13 -175.2(4)
C7 P1 C15 C20 -8.8(4)
C9 P1 C15 C20 95.2(4)
W1 P1 C15 C20 -139.0(3)
C7 P1 C15 C16 174.2(3)
C9 P1 C15 C16 -81.8(4)
W1 P1 C15 C16 44.1(4)
C20 C15 C16 C17 0.7(7)
P1 C15 C16 C17 177.9(3)
C15 C16 C17 C18 0.2(7)
C16 C17 C18 C19 -1.0(8)
C17 C18 C19 C20 0.9(8)
C16 C15 C20 C19 -0.9(7)
P1 C15 C20 C19 -177.9(4)
C18 C19 C20 C15 0.2(8)
C27 B1 C21 C26 149.1(4)
C8 B1 C21 C26 -93.9(4)
C7 B1 C21 C26 30.6(5)
C27 B1 C21 C22 -37.1(5)
C8 B1 C21 C22 79.8(4)
C7 B1 C21 C22 -155.6(3)
C26 C21 C22 C23 1.7(6)
B1 C21 C22 C23 -172.7(4)
C21 C22 C23 C24 -1.2(6)
C22 C23 C24 C25 -0.1(6)
C23 C24 C25 C26 0.7(6)
C24 C25 C26 C21 -0.1(7)
C22 C21 C26 C25 -1.1(6)
B1 C21 C26 C25 173.0(4)
C21 B1 C27 C28 113.4(4)
C8 B1 C27 C28 -4.5(5)
C7 B1 C27 C28 -126.0(4)
C21 B1 C27 C32 -68.6(5)
C8 B1 C27 C32 173.5(4)
C7 B1 C27 C32 52.0(5)
C32 C27 C28 C29 -1.1(6)
B1 C27 C28 C29 177.0(4)
C27 C28 C29 C30 -0.7(7)
C28 C29 C30 C31 2.3(7)
C29 C30 C31 C32 -2.0(7)
C30 C31 C32 C27 0.1(7)
C28 C27 C32 C31 1.4(6)
B1 C27 C32 C31 -176.8(4)
C8 P2 C33 C38 142.8(3)
C39 P2 C33 C38 -109.7(4)
W1 P2 C33 C38 10.1(4)
C8 P2 C33 C34 -38.7(4)
C39 P2 C33 C34 68.8(4)
W1 P2 C33 C34 -171.4(3)
C38 C33 C34 C35 -1.0(6)
P2 C33 C34 C35 -179.5(3)
C33 C34 C35 C36 0.0(6)
C34 C35 C36 C37 0.9(7)
C35 C36 C37 C38 -0.8(7)
C36 C37 C38 C33 -0.2(7)
C34 C33 C38 C37 1.1(6)
P2 C33 C38 C37 179.6(3)
C8 P2 C39 C44 161.9(3)
C33 P2 C39 C44 52.2(4)
W1 P2 C39 C44 -72.8(3)
C8 P2 C39 C40 -21.2(4)
C33 P2 C39 C40 -130.8(4)
W1 P2 C39 C40 104.2(3)
C44 C39 C40 C41 -0.1(7)
P2 C39 C40 C41 -177.1(4)
C39 C40 C41 C42 0.1(7)
C40 C41 C42 C43 -0.7(7)
C41 C42 C43 C44 1.4(7)
C40 C39 C44 C43 0.8(7)
P2 C39 C44 C43 177.9(4)
C42 C43 C44 C39 -1.4(7)
C49 N2 C45 C46 -165.7(4)
C48 N2 C45 C46 -43.2(5)
C52 N2 C45 C46 76.7(5)
N2 C45 C46 C47 28.4(5)
C45 C46 C47 C48 -2.8(5)
C49 N2 C48 C47 164.6(4)
C45 N2 C48 C47 41.4(5)
C52 N2 C48 C47 -79.5(4)
C46 C47 C48 N2 -23.6(5)
C45 N2 C49 C50 -161.7(4)
C48 N2 C49 C50 82.0(5)
C52 N2 C49 C50 -38.7(5)
N2 C49 C50 C51 23.0(5)
C49 C50 C51 C52 1.3(5)
C49 N2 C52 C51 39.1(4)
C45 N2 C52 C51 163.0(4)
C48 N2 C52 C51 -82.7(4)
C50 C51 C52 N2 -24.8(5)
C56 O4 C53 C54 25.4(9)
O4 C53 C54 C55 -33.9(8)
C53 C54 C55 C56 28.4(8)
C53 O4 C56 C55 -6.3(9)
C54 C55 C56 O4 -14.0(9)
